data_7053197
loop_
_publ_author_name
'Marets, N.'
'Bulach, V.'
'Hosseini, M. W.'

_publ_section_title
;
 Molecular tectonics: chiral 1- and 2-D zinc coordination networks based
 on chiral porphyrins bearing pyridyl and ethynylpyridyl appended units
;
_journal_issue 11
_journal_name_full 'New Journal of Chemistry'
_journal_page_first 3549
_journal_paper_doi 10.1039/c3nj00591g
_journal_volume 37
_journal_year 2013
_chemical_formula_sum 'C56.5 H44.5 Cl7.5 N6 O2 Zn'
_chemical_formula_weight 1170.73
_chemical_name_systematic
; 
 ? 
;
_space_group_IT_number 4
_symmetry_cell_setting monoclinic
_symmetry_space_group_name_Hall 'P 2yb'
_symmetry_space_group_name_H-M 'P 1 21 1'
_atom_sites_solution_hydrogens geom
_atom_sites_solution_primary direct
_atom_sites_solution_secondary difmap
_audit_creation_method SHELXL-97
_cell_angle_alpha 90.00
_cell_angle_beta 95.605(2)
_cell_angle_gamma 90.00
_cell_formula_units_Z 2
_cell_length_a 10.7272(4)
_cell_length_b 19.2135(7)
_cell_length_c 13.6582(5)
_cell_measurement_reflns_used 6329
_cell_measurement_temperature 173(2)
_cell_measurement_theta_max 24.15
_cell_measurement_theta_min 2.60
_cell_volume 2801.59(18)
_computing_cell_refinement 'Bruker SMART'
_computing_data_collection 'Bruker SMART'
_computing_data_reduction 'Bruker SAINT'
_computing_molecular_graphics 'Bruker SHELXTL'
_computing_publication_material 'Bruker SHELXTL'
_computing_structure_refinement 'SHELXL-97 (Sheldrick, 2008)'
_computing_structure_solution 'SHELXS-97 (Sheldrick, 2008)'
_diffrn_ambient_temperature 173(2)
_diffrn_measured_fraction_theta_full 0.940
_diffrn_measured_fraction_theta_max 0.940
_diffrn_measurement_device_type 'CCD area detector'
_diffrn_measurement_method 'phi and omega scans'
_diffrn_radiation_monochromator graphite
_diffrn_radiation_source 'fine-focus sealed tube'
_diffrn_radiation_type MoK\a
_diffrn_radiation_wavelength 0.71073
_diffrn_reflns_av_R_equivalents 0.0474
_diffrn_reflns_av_sigmaI/netI 0.0702
_diffrn_reflns_limit_h_max 13
_diffrn_reflns_limit_h_min -10
_diffrn_reflns_limit_k_max 26
_diffrn_reflns_limit_k_min -26
_diffrn_reflns_limit_l_max 19
_diffrn_reflns_limit_l_min -19
_diffrn_reflns_number 38630
_diffrn_reflns_theta_full 30.00
_diffrn_reflns_theta_max 30.00
_diffrn_reflns_theta_min 2.12
_exptl_absorpt_coefficient_mu 0.843
_exptl_absorpt_correction_T_max 0.9356
_exptl_absorpt_correction_T_min 0.9056
_exptl_absorpt_correction_type multi-scan
_exptl_absorpt_process_details sadabs
_exptl_crystal_density_diffrn 1.388
_exptl_crystal_density_meas ?
_exptl_crystal_density_method 'not measured'
_exptl_crystal_F_000 1198
_exptl_crystal_size_max 0.12
_exptl_crystal_size_mid 0.12
_exptl_crystal_size_min 0.08
_refine_diff_density_max 1.573
_refine_diff_density_min -0.723
_refine_diff_density_rms 0.140
_refine_ls_abs_structure_details 'Flack H D (1983), Acta Cryst. A39, 876-881'
_refine_ls_abs_structure_Flack 0.02(2)
_refine_ls_extinction_method none
_refine_ls_goodness_of_fit_ref 1.068
_refine_ls_hydrogen_treatment constr
_refine_ls_matrix_type full
_refine_ls_number_parameters 632
_refine_ls_number_reflns 14452
_refine_ls_number_restraints 2
_refine_ls_restrained_S_all 1.068
_refine_ls_R_factor_all 0.1317
_refine_ls_R_factor_gt 0.0883
_refine_ls_shift/su_max 0.000
_refine_ls_shift/su_mean 0.000
_refine_ls_structure_factor_coef Fsqd
_refine_ls_weighting_details 'calc w=1/[\s^2^(Fo^2^)+(0.1878P)^2^+0.0000P] where P=(Fo^2^+2Fc^2^)/3'
_refine_ls_weighting_scheme calc
_refine_ls_wR_factor_gt 0.2441
_refine_ls_wR_factor_ref 0.2842
_reflns_number_gt 9458
_reflns_number_total 14452
_reflns_threshold_expression >2sigma(I)
_cod_data_source_file c3nj00591g.txt
_cod_data_source_block compound(R,R)-2-Zn
_cod_depositor_comments
;
The following automatic conversions were performed:

'_symmetry_cell_setting' value 'Monoclinic' changed to 'monoclinic'
according to /home/saulius/struct/CIF-dictionaries/cif_core.dic
dictionary named 'cif_core.dic' version 2.4.2 from 2011-04-26.

Automatic conversion script
Id: cif_fix_values 1891 2012-01-12 08:04:46Z andrius 

The following automatic conversions were performed:

'_exptl_crystal_density_meas' value 'none' was changed to '?' - the
value is perceived as not measured.

Automatic conversion script
Id: cif_fix_values 3008 2015-01-20 13:52:24Z robertas 
;
_cod_original_sg_symbol_H-M P2(1)
_cod_original_formula_sum 'C56.50 H44.50 Cl7.50 N6 O2 Zn'
_cod_database_code 7053197

loop_
_symmetry_equiv_pos_as_xyz
'x, y, z'
'-x, y+1/2, -z'

loop_
_atom_site_label
_atom_site_type_symbol
_atom_site_fract_x
_atom_site_fract_y
_atom_site_fract_z
_atom_site_U_iso_or_equiv
_atom_site_adp_type
_atom_site_occupancy
_atom_site_symmetry_multiplicity
_atom_site_calc_flag
_atom_site_refinement_flags
Zn1 Zn 0.74896(7) 0.67403(6) 0.24876(5) 0.02709(16) Uani 1 1 d .
N1 N 0.5857(5) 0.6165(3) 0.2458(3) 0.0264(11) Uani 1 1 d .
N2 N 0.7961(5) 0.6256(3) 0.1229(4) 0.0305(13) Uani 1 1 d .
N3 N 0.9122(5) 0.7308(3) 0.2539(4) 0.0290(12) Uani 1 1 d .
N4 N 0.6994(5) 0.7243(3) 0.3742(3) 0.0258(11) Uani 1 1 d .
C1 C 0.4993(6) 0.6181(3) 0.3118(4) 0.0267(13) Uani 1 1 d .
C2 C 0.4054(7) 0.5638(4) 0.2900(5) 0.0379(16) Uani 1 1 d .
H2 H 0.3347 0.5540 0.3244 0.045 Uiso 1 1 calc R
C3 C 0.4416(7) 0.5304(4) 0.2093(5) 0.0387(17) Uani 1 1 d .
H3 H 0.3996 0.4921 0.1768 0.046 Uiso 1 1 calc R
C4 C 0.5537(7) 0.5626(4) 0.1816(5) 0.0316(16) Uani 1 1 d .
C5 C 0.6206(7) 0.5421(4) 0.1000(5) 0.0342(15) Uani 1 1 d .
C6 C 0.7330(6) 0.5726(4) 0.0731(5) 0.0296(14) Uani 1 1 d .
C7 C 0.7985(9) 0.5494(5) -0.0077(6) 0.053(2) Uani 1 1 d .
H7 H 0.7725 0.5137 -0.0534 0.063 Uiso 1 1 calc R
C8 C 0.9001(8) 0.5865(5) -0.0063(6) 0.0469(19) Uani 1 1 d .
H8 H 0.9616 0.5830 -0.0516 0.056 Uiso 1 1 calc R
C9 C 0.9032(6) 0.6349(3) 0.0776(4) 0.0297(14) Uani 1 1 d .
C10 C 1.0000(6) 0.6835(3) 0.1054(4) 0.0279(14) Uani 1 1 d .
C11 C 1.0000(6) 0.7284(4) 0.1875(5) 0.0321(15) Uani 1 1 d .
C12 C 1.0876(7) 0.7835(4) 0.2090(6) 0.0407(18) Uani 1 1 d .
H12 H 1.1583 0.7931 0.1744 0.049 Uiso 1 1 calc R
C13 C 1.0533(8) 0.8196(4) 0.2866(6) 0.0454(19) Uani 1 1 d .
H13 H 1.0928 0.8597 0.3160 0.054 Uiso 1 1 calc R
C14 C 0.9438(8) 0.7844(4) 0.3155(5) 0.0357(17) Uani 1 1 d .
C15 C 0.8769(8) 0.8068(4) 0.3929(5) 0.0371(17) Uani 1 1 d .
C16 C 0.7644(8) 0.7786(4) 0.4196(5) 0.0358(17) Uani 1 1 d .
C17 C 0.6957(8) 0.8026(4) 0.4998(5) 0.0414(17) Uani 1 1 d .
H17 H 0.7197 0.8395 0.5441 0.050 Uiso 1 1 calc R
C18 C 0.5890(7) 0.7621(4) 0.5002(5) 0.0385(17) Uani 1 1 d .
H18 H 0.5257 0.7657 0.5439 0.046 Uiso 1 1 calc R
C19 C 0.5938(7) 0.7133(3) 0.4202(5) 0.0346(16) Uani 1 1 d .
C20 C 0.5004(7) 0.6658(4) 0.3919(4) 0.0327(15) Uani 1 1 d .
C21 C 0.5677(8) 0.4870(4) 0.0436(5) 0.0378(18) Uani 1 1 d .
C22 C 0.5241(8) 0.4380(4) -0.0039(6) 0.0403(18) Uani 1 1 d .
C23 C 0.4662(8) 0.3798(4) -0.0545(5) 0.0360(17) Uani 1 1 d .
C24 C 0.3475(8) 0.3561(5) -0.0382(7) 0.057(2) Uani 1 1 d .
H24 H 0.2997 0.3798 0.0063 0.069 Uiso 1 1 calc R
C25 C 0.3001(8) 0.2980(4) -0.0872(6) 0.048(2) Uani 1 1 d .
H25 H 0.2221 0.2806 -0.0704 0.058 Uiso 1 1 calc R
N5 N 0.6455(5) 0.7643(3) 0.1560(4) 0.0298(12) Uani 1 1 d .
C26 C 0.5333(7) 0.7878(4) 0.1750(5) 0.0344(15) Uani 1 1 d .
H26 H 0.4932 0.7645 0.2247 0.041 Uiso 1 1 calc R
C27 C 0.5301(7) 0.3439(3) -0.1277(4) 0.0364(14) Uani 1 1 d .
H27 H 0.6110 0.3577 -0.1430 0.044 Uiso 1 1 calc R
C28 C 1.1087(6) 0.6852(4) 0.0491(5) 0.0342(16) Uani 1 1 d .
C29 C 1.1054(8) 0.7087(5) -0.0468(6) 0.055(2) Uani 1 1 d .
H29 H 1.0268 0.7194 -0.0817 0.066 Uiso 1 1 calc R
C30 C 1.2116(9) 0.7169(6) -0.0925(7) 0.068(3) Uani 1 1 d .
H30 H 1.2051 0.7339 -0.1581 0.082 Uiso 1 1 calc R
C31 C 1.3286(8) 0.7013(5) -0.0460(7) 0.058(2) Uani 1 1 d .
C32 C 1.3358(7) 0.6758(6) 0.0452(6) 0.0569(19) Uani 1 1 d .
H32 H 1.4146 0.6618 0.0767 0.068 Uiso 1 1 calc R
C33 C 1.2288(6) 0.6697(5) 0.0949(5) 0.0407(15) Uani 1 1 d .
H33 H 1.2371 0.6546 0.1614 0.049 Uiso 1 1 calc R
O1 O 1.4388(8) 0.7080(6) -0.0875(6) 0.1040(17) Uani 1 1 d .
C34 C 1.4423(14) 0.7292(9) -0.1785(10) 0.1040(17) Uani 1 1 d .
H34 H 1.3740 0.7071 -0.2231 0.125 Uiso 1 1 calc R
C35 C 1.4326(13) 0.8106(8) -0.1829(10) 0.1040(17) Uani 1 1 d .
H35A H 1.3637 0.8262 -0.1449 0.125 Uiso 1 1 calc R
H35B H 1.5116 0.8312 -0.1521 0.125 Uiso 1 1 calc R
C36 C 1.4077(13) 0.8373(9) -0.2917(9) 0.1040(17) Uani 1 1 d .
H36A H 1.3240 0.8226 -0.3192 0.156 Uiso 1 1 calc R
H36B H 1.4707 0.8177 -0.3312 0.156 Uiso 1 1 calc R
H36C H 1.4127 0.8882 -0.2926 0.156 Uiso 1 1 calc R
C37 C 1.5709(13) 0.7131(8) -0.2126(10) 0.1040(17) Uani 1 1 d .
H37A H 1.6364 0.7332 -0.1659 0.156 Uiso 1 1 calc R
H37B H 1.5764 0.7332 -0.2779 0.156 Uiso 1 1 calc R
H37C H 1.5824 0.6626 -0.2156 0.156 Uiso 1 1 calc R
C38 C 1.0733(9) 0.3672(5) 0.5498(6) 0.049(2) Uani 1 1 d .
C39 C 1.0309(9) 0.4147(5) 0.5044(6) 0.054(2) Uani 1 1 d .
C40 C 0.9737(8) 0.4719(4) 0.4483(6) 0.043(2) Uani 1 1 d .
C41 C 1.0368(9) 0.5198(5) 0.4074(7) 0.061(2) Uani 1 1 d .
H41 H 1.1258 0.5180 0.4139 0.073 Uiso 1 1 calc R
C42 C 0.9747(9) 0.5745(5) 0.3532(7) 0.054(2) Uani 1 1 d .
H42 H 1.0235 0.6082 0.3232 0.065 Uiso 1 1 calc R
N6 N 0.8528(6) 0.5807(3) 0.3428(4) 0.0346(14) Uani 1 1 d .
C43 C 0.7863(9) 0.5334(4) 0.3887(6) 0.049(2) Uani 1 1 d .
H43 H 0.6978 0.5375 0.3856 0.059 Uiso 1 1 calc R
C44 C 0.8479(9) 0.4772(5) 0.4418(7) 0.062(3) Uani 1 1 d .
H44 H 0.8001 0.4434 0.4726 0.074 Uiso 1 1 calc R
C45 C 0.3904(7) 0.6607(3) 0.4549(4) 0.0339(16) Uani 1 1 d .
C46 C 0.2797(8) 0.6893(5) 0.4231(6) 0.053(2) Uani 1 1 d .
H46 H 0.2700 0.7112 0.3604 0.063 Uiso 1 1 calc R
C47 C 0.1773(8) 0.6876(6) 0.4808(7) 0.068(3) Uani 1 1 d .
H47 H 0.0991 0.7075 0.4568 0.081 Uiso 1 1 calc R
C48 C 0.1923(7) 0.6569(5) 0.5715(5) 0.050(2) Uani 1 1 d .
C49 C 0.3071(9) 0.6291(5) 0.6060(6) 0.056(2) Uani 1 1 d .
H49 H 0.3177 0.6085 0.6695 0.067 Uiso 1 1 calc R
C50 C 0.4085(9) 0.6311(5) 0.5479(6) 0.051(2) Uani 1 1 d .
H50 H 0.4878 0.6126 0.5720 0.061 Uiso 1 1 calc R
O2 O 0.1011(8) 0.6506(7) 0.6358(6) 0.116(2) Uani 1 1 d .
C51 C -0.0134(13) 0.7015(10) 0.6242(10) 0.116(2) Uani 1 1 d .
H51 H -0.0451 0.7009 0.5529 0.139 Uiso 1 1 calc R
C52 C -0.1080(12) 0.6778(10) 0.6734(9) 0.116(2) Uani 1 1 d D
H52A H -0.1674 0.7165 0.6801 0.139 Uiso 1 1 calc R
H52B H -0.0731 0.6644 0.7406 0.139 Uiso 1 1 calc R
C53 C -0.1779(12) 0.6185(10) 0.6290(9) 0.116(2) Uani 1 1 d D
H53A H -0.1347 0.5752 0.6495 0.174 Uiso 1 1 calc R
H53B H -0.1834 0.6225 0.5572 0.174 Uiso 1 1 calc R
H53C H -0.2624 0.6181 0.6505 0.174 Uiso 1 1 calc R
C54 C 0.0253(13) 0.7742(11) 0.6477(9) 0.116(2) Uani 1 1 d .
H54A H -0.0462 0.8054 0.6322 0.174 Uiso 1 1 calc R
H54B H 0.0934 0.7874 0.6086 0.174 Uiso 1 1 calc R
H54C H 0.0541 0.7779 0.7179 0.174 Uiso 1 1 calc R
C55 C 0.0205(14) 0.4285(7) 0.1195(9) 0.098(4) Uani 1 1 d .
H55 H 0.0257 0.4782 0.0989 0.117 Uiso 1 1 calc R
Cl1 Cl 0.1552(5) 0.4103(4) 0.1894(4) 0.174(3) Uani 1 1 d .
Cl2 Cl -0.0038(5) 0.3804(3) 0.0140(4) 0.1392(17) Uani 1 1 d .
Cl3 Cl -0.1118(4) 0.4212(3) 0.1850(3) 0.1124(12) Uani 1 1 d .
C56 C 0.5265(10) 0.4221(6) 0.6144(8) 0.073(3) Uani 1 1 d .
H56 H 0.4486 0.3988 0.6325 0.088 Uiso 1 1 calc R
Cl4 Cl 0.6511(3) 0.36113(18) 0.6155(3) 0.1087(12) Uani 1 1 d .
Cl5 Cl 0.5011(3) 0.45915(14) 0.4958(2) 0.0782(7) Uani 1 1 d .
Cl6 Cl 0.5740(6) 0.4877(2) 0.7000(3) 0.1474(19) Uani 1 1 d .
C57 C 0.1691(19) 0.5008(16) 0.788(2) 0.110(11) Uani 0.50 1 d P
H57 H 0.1736 0.5453 0.7503 0.133 Uiso 0.50 1 calc PR
Cl7 Cl 0.2564(5) 0.4491(3) 0.7319(4) 0.0848(16) Uani 0.50 1 d P
Cl8 Cl 0.0111(8) 0.4885(7) 0.7901(8) 0.180(6) Uani 0.50 1 d P
Cl9 Cl 0.2299(8) 0.5255(4) 0.9124(8) 0.173(6) Uani 0.50 1 d P

loop_
_atom_site_aniso_label
_atom_site_aniso_U_11
_atom_site_aniso_U_22
_atom_site_aniso_U_33
_atom_site_aniso_U_23
_atom_site_aniso_U_13
_atom_site_aniso_U_12
Zn1 0.0303(3) 0.0194(2) 0.0297(2) -0.00416(18) -0.00668(18) -0.0036(2)
N1 0.033(3) 0.018(2) 0.027(2) -0.0029(19) -0.006(2) -0.003(2)
N2 0.038(3) 0.020(3) 0.031(2) -0.003(2) -0.010(2) -0.002(2)
N3 0.034(3) 0.019(3) 0.031(2) 0.003(2) -0.014(2) 0.001(2)
N4 0.030(3) 0.016(2) 0.029(2) 0.0003(19) -0.007(2) -0.001(2)
C1 0.029(4) 0.019(3) 0.031(3) 0.006(2) -0.006(2) -0.006(3)
C2 0.040(4) 0.036(4) 0.037(3) -0.004(3) 0.000(3) -0.007(3)
C3 0.043(5) 0.029(3) 0.041(4) -0.008(3) -0.007(3) -0.007(3)
C4 0.027(4) 0.026(3) 0.039(3) -0.005(3) -0.012(3) -0.007(3)
C5 0.039(4) 0.027(3) 0.035(3) -0.006(3) -0.004(3) -0.008(3)
C6 0.024(4) 0.028(3) 0.035(3) -0.007(3) -0.006(2) -0.003(3)
C7 0.058(6) 0.048(5) 0.053(4) -0.021(4) 0.010(4) -0.024(4)
C8 0.034(5) 0.057(5) 0.051(4) -0.009(4) 0.010(3) -0.005(4)
C9 0.027(4) 0.028(3) 0.031(3) -0.004(2) -0.007(2) -0.002(3)
C10 0.023(3) 0.023(3) 0.037(3) -0.004(3) -0.002(2) 0.001(3)
C11 0.030(4) 0.028(3) 0.036(3) -0.002(3) -0.010(3) 0.001(3)
C12 0.032(4) 0.034(4) 0.054(4) -0.001(3) -0.005(3) -0.016(3)
C13 0.045(5) 0.038(4) 0.052(4) -0.005(3) 0.001(3) -0.021(4)
C14 0.050(5) 0.020(3) 0.035(3) -0.002(3) -0.010(3) -0.006(3)
C15 0.048(5) 0.024(3) 0.036(3) -0.008(3) -0.015(3) -0.012(3)
C16 0.055(5) 0.020(3) 0.031(3) -0.005(2) -0.002(3) -0.002(3)
C17 0.055(5) 0.034(4) 0.034(3) -0.015(3) 0.001(3) 0.000(3)
C18 0.048(5) 0.029(3) 0.037(3) -0.018(3) 0.000(3) -0.001(3)
C19 0.049(5) 0.021(3) 0.032(3) -0.001(2) -0.008(3) 0.001(3)
C20 0.047(4) 0.026(3) 0.024(2) 0.007(3) -0.005(2) 0.002(3)
C21 0.054(5) 0.022(3) 0.037(3) -0.010(3) 0.001(3) -0.007(3)
C22 0.050(5) 0.030(4) 0.040(3) -0.018(3) 0.001(3) -0.003(3)
C23 0.043(4) 0.027(3) 0.034(3) -0.010(3) -0.013(3) -0.002(3)
C24 0.049(5) 0.052(5) 0.072(5) -0.040(4) 0.018(4) -0.024(4)
C25 0.033(4) 0.051(5) 0.061(5) -0.029(4) 0.010(3) -0.009(3)
N5 0.021(3) 0.030(3) 0.037(3) 0.006(2) -0.006(2) 0.011(2)
C26 0.036(4) 0.028(3) 0.039(3) 0.012(2) 0.005(3) 0.008(3)
C27 0.036(4) 0.034(3) 0.038(3) -0.011(2) 0.002(3) -0.010(3)
C28 0.028(4) 0.034(4) 0.040(3) 0.005(3) -0.001(3) -0.005(3)
C29 0.040(5) 0.073(6) 0.051(4) 0.026(4) 0.007(3) 0.016(4)
C30 0.060(6) 0.096(8) 0.051(4) 0.020(5) 0.016(4) -0.013(6)
C31 0.035(5) 0.072(6) 0.068(5) 0.005(4) 0.007(4) 0.000(4)
C32 0.035(4) 0.057(5) 0.077(5) 0.009(5) -0.001(3) 0.006(4)
C33 0.030(4) 0.042(3) 0.047(3) 0.006(3) -0.010(2) 0.000(3)
O1 0.090(4) 0.124(4) 0.102(3) 0.017(3) 0.029(3) -0.010(3)
C34 0.090(4) 0.124(4) 0.102(3) 0.017(3) 0.029(3) -0.010(3)
C35 0.090(4) 0.124(4) 0.102(3) 0.017(3) 0.029(3) -0.010(3)
C36 0.090(4) 0.124(4) 0.102(3) 0.017(3) 0.029(3) -0.010(3)
C37 0.090(4) 0.124(4) 0.102(3) 0.017(3) 0.029(3) -0.010(3)
C38 0.052(6) 0.045(5) 0.047(4) 0.018(3) -0.004(4) 0.017(4)
C39 0.076(7) 0.046(5) 0.041(4) 0.007(3) 0.002(4) 0.025(4)
C40 0.059(6) 0.034(4) 0.038(4) 0.013(3) 0.009(3) 0.025(4)
C41 0.063(6) 0.058(5) 0.062(5) 0.024(4) 0.007(4) 0.024(4)
C42 0.056(6) 0.038(4) 0.066(5) 0.026(4) -0.007(4) 0.000(4)
N6 0.052(4) 0.021(3) 0.028(3) 0.005(2) -0.008(2) -0.002(3)
C43 0.049(5) 0.038(4) 0.057(4) 0.028(3) -0.010(3) 0.008(3)
C44 0.050(5) 0.058(5) 0.078(6) 0.053(5) 0.009(4) 0.019(4)
C45 0.040(4) 0.026(4) 0.034(3) -0.002(3) -0.004(3) 0.001(3)
C46 0.048(5) 0.066(6) 0.043(3) 0.006(3) -0.001(3) -0.001(4)
C47 0.034(5) 0.093(9) 0.074(5) 0.016(5) -0.010(4) -0.004(5)
C48 0.033(4) 0.074(6) 0.043(3) -0.003(3) 0.006(3) -0.014(4)
C49 0.075(6) 0.052(5) 0.040(4) 0.005(3) 0.006(4) 0.000(4)
C50 0.056(5) 0.053(4) 0.042(4) 0.004(3) -0.006(3) 0.005(4)
O2 0.077(4) 0.195(7) 0.077(3) -0.008(4) 0.008(2) -0.033(4)
C51 0.077(4) 0.195(7) 0.077(3) -0.008(4) 0.008(2) -0.033(4)
C52 0.077(4) 0.195(7) 0.077(3) -0.008(4) 0.008(2) -0.033(4)
C53 0.077(4) 0.195(7) 0.077(3) -0.008(4) 0.008(2) -0.033(4)
C54 0.077(4) 0.195(7) 0.077(3) -0.008(4) 0.008(2) -0.033(4)
C55 0.137(12) 0.078(8) 0.078(7) -0.017(6) 0.006(7) -0.038(8)
Cl1 0.104(3) 0.258(7) 0.167(4) -0.044(5) 0.049(3) -0.047(4)
Cl2 0.155(4) 0.132(4) 0.135(3) -0.068(3) 0.038(3) -0.022(3)
Cl3 0.099(3) 0.146(3) 0.094(2) 0.003(2) 0.0207(17) 0.013(2)
C56 0.073(7) 0.056(6) 0.090(7) 0.014(5) 0.005(5) -0.004(5)
Cl4 0.0642(18) 0.0858(19) 0.175(3) 0.053(2) 0.0062(18) 0.0155(15)
Cl5 0.0802(17) 0.0570(13) 0.0954(17) 0.0203(12) -0.0016(12) -0.0034(12)
Cl6 0.230(5) 0.074(2) 0.125(3) 0.016(2) -0.052(3) -0.013(3)
C57 0.047(12) 0.13(2) 0.15(2) -0.103(19) 0.011(12) -0.003(12)
Cl7 0.080(4) 0.087(4) 0.093(3) 0.014(3) 0.040(3) 0.011(3)
Cl8 0.096(5) 0.263(13) 0.184(9) -0.169(10) 0.032(5) -0.033(7)
Cl9 0.140(6) 0.096(4) 0.255(10) -0.122(6) -0.130(7) 0.065(5)

loop_
_atom_type_symbol
_atom_type_description
_atom_type_scat_dispersion_real
_atom_type_scat_dispersion_imag
_atom_type_scat_source
C C 0.0033 0.0016 'International Tables Vol C Tables 4.2.6.8 and 6.1.1.4'
H H 0.0000 0.0000 'International Tables Vol C Tables 4.2.6.8 and 6.1.1.4'
N N 0.0061 0.0033 'International Tables Vol C Tables 4.2.6.8 and 6.1.1.4'
O O 0.0106 0.0060 'International Tables Vol C Tables 4.2.6.8 and 6.1.1.4'
Zn Zn 0.2839 1.4301 'International Tables Vol C Tables 4.2.6.8 and 6.1.1.4'
Cl Cl 0.1484 0.1585 'International Tables Vol C Tables 4.2.6.8 and 6.1.1.4'

loop_
_geom_angle_atom_site_label_1
_geom_angle_atom_site_label_2
_geom_angle_atom_site_label_3
_geom_angle
_geom_angle_site_symmetry_1
_geom_angle_site_symmetry_3
N3 Zn1 N2 89.5(2) . .
N3 Zn1 N1 179.1(2) . .
N2 Zn1 N1 91.1(2) . .
N3 Zn1 N4 90.6(2) . .
N2 Zn1 N4 178.9(2) . .
N1 Zn1 N4 88.9(2) . .
N3 Zn1 N5 89.0(2) . .
N2 Zn1 N5 91.4(2) . .
N1 Zn1 N5 91.7(2) . .
N4 Zn1 N5 87.46(19) . .
N3 Zn1 N6 91.7(2) . .
N2 Zn1 N6 88.3(2) . .
N1 Zn1 N6 87.6(2) . .
N4 Zn1 N6 92.78(19) . .
N5 Zn1 N6 179.3(2) . .
C1 N1 C4 107.2(5) . .
C1 N1 Zn1 127.4(4) . .
C4 N1 Zn1 124.9(5) . .
C9 N2 C6 105.6(5) . .
C9 N2 Zn1 127.1(4) . .
C6 N2 Zn1 127.0(5) . .
C14 N3 C11 106.9(6) . .
C14 N3 Zn1 125.9(5) . .
C11 N3 Zn1 126.6(4) . .
C19 N4 C16 108.6(5) . .
C19 N4 Zn1 126.8(4) . .
C16 N4 Zn1 124.5(5) . .
N1 C1 C20 124.8(5) . .
N1 C1 C2 110.5(5) . .
C20 C1 C2 124.7(6) . .
C3 C2 C1 104.9(6) . .
C3 C2 H2 127.6 . .
C1 C2 H2 127.6 . .
C2 C3 C4 108.7(6) . .
C2 C3 H3 125.6 . .
C4 C3 H3 125.6 . .
N1 C4 C3 108.7(6) . .
N1 C4 C5 125.9(7) . .
C3 C4 C5 125.5(6) . .
C21 C5 C6 118.6(7) . .
C21 C5 C4 115.3(7) . .
C6 C5 C4 126.1(6) . .
N2 C6 C5 124.7(6) . .
N2 C6 C7 111.0(6) . .
C5 C6 C7 124.2(6) . .
C8 C7 C6 106.9(7) . .
C8 C7 H7 126.5 . .
C6 C7 H7 126.5 . .
C7 C8 C9 108.2(7) . .
C7 C8 H8 125.9 . .
C9 C8 H8 125.9 . .
N2 C9 C10 126.1(6) . .
N2 C9 C8 108.2(6) . .
C10 C9 C8 125.7(6) . .
C11 C10 C9 123.8(6) . .
C11 C10 C28 117.8(6) . .
C9 C10 C28 118.3(6) . .
N3 C11 C10 126.7(6) . .
N3 C11 C12 108.7(6) . .
C10 C11 C12 124.4(7) . .
C13 C12 C11 108.6(7) . .
C13 C12 H12 125.7 . .
C11 C12 H12 125.7 . .
C12 C13 C14 105.5(7) . .
C12 C13 H13 127.3 . .
C14 C13 H13 127.3 . .
N3 C14 C15 125.9(7) . .
N3 C14 C13 110.4(7) . .
C15 C14 C13 123.6(7) . .
C14 C15 C16 126.5(6) . .
C14 C15 C38 117.2(7) . 2_756
C16 C15 C38 116.3(7) . 2_756
N4 C16 C15 126.1(6) . .
N4 C16 C17 108.0(7) . .
C15 C16 C17 125.9(6) . .
C18 C17 C16 107.7(6) . .
C18 C17 H17 126.1 . .
C16 C17 H17 126.1 . .
C17 C18 C19 105.8(6) . .
C17 C18 H18 127.1 . .
C19 C18 H18 127.1 . .
N4 C19 C20 125.8(6) . .
N4 C19 C18 109.9(6) . .
C20 C19 C18 124.2(7) . .
C19 C20 C1 126.2(6) . .
C19 C20 C45 117.5(6) . .
C1 C20 C45 116.2(6) . .
C22 C21 C5 178.2(9) . .
C21 C22 C23 175.7(9) . .
C24 C23 C22 122.8(7) . .
C24 C23 C27 117.4(6) . .
C22 C23 C27 119.8(7) . .
C25 C24 C23 119.3(8) . .
C25 C24 H24 120.3 . .
C23 C24 H24 120.3 . .
N5 C25 C24 125.1(8) 2_645 .
N5 C25 H25 117.4 2_645 .
C24 C25 H25 117.4 . .
C25 N5 C26 116.3(6) 2_655 .
C25 N5 Zn1 121.6(5) 2_655 .
C26 N5 Zn1 122.0(4) . .
N5 C26 C27 125.2(6) . 2_655
N5 C26 H26 117.4 . .
C27 C26 H26 117.4 2_655 .
C26 C27 C23 116.5(7) 2_645 .
C26 C27 H27 121.7 2_645 .
C23 C27 H27 121.7 . .
C29 C28 C33 115.3(6) . .
C29 C28 C10 124.0(6) . .
C33 C28 C10 120.4(6) . .
C30 C29 C28 121.8(8) . .
C30 C29 H29 119.1 . .
C28 C29 H29 119.1 . .
C29 C30 C31 121.8(8) . .
C29 C30 H30 119.1 . .
C31 C30 H30 119.1 . .
C32 C31 O1 116.7(8) . .
C32 C31 C30 118.3(8) . .
O1 C31 C30 125.0(9) . .
C31 C32 C33 120.7(7) . .
C31 C32 H32 119.6 . .
C33 C32 H32 119.6 . .
C32 C33 C28 121.8(6) . .
C32 C33 H33 119.1 . .
C28 C33 H33 119.1 . .
C34 O1 C31 121.8(10) . .
O1 C34 C37 109.5(12) . .
O1 C34 C35 109.8(13) . .
C37 C34 C35 104.4(11) . .
O1 C34 H34 111.0 . .
C37 C34 H34 111.0 . .
C35 C34 H34 111.0 . .
C36 C35 C34 111.5(13) . .
C36 C35 H35A 109.3 . .
C34 C35 H35A 109.3 . .
C36 C35 H35B 109.3 . .
C34 C35 H35B 109.3 . .
H35A C35 H35B 108.0 . .
C35 C36 H36A 109.5 . .
C35 C36 H36B 109.5 . .
H36A C36 H36B 109.5 . .
C35 C36 H36C 109.5 . .
H36A C36 H36C 109.5 . .
H36B C36 H36C 109.5 . .
C34 C37 H37A 109.5 . .
C34 C37 H37B 109.5 . .
H37A C37 H37B 109.5 . .
C34 C37 H37C 109.5 . .
H37A C37 H37C 109.5 . .
H37B C37 H37C 109.5 . .
C39 C38 C15 178.4(11) . 2_746
C38 C39 C40 177.6(12) . .
C41 C40 C44 118.6(7) . .
C41 C40 C39 123.7(8) . .
C44 C40 C39 117.7(8) . .
C40 C41 C42 120.8(9) . .
C40 C41 H41 119.6 . .
C42 C41 H41 119.6 . .
N6 C42 C41 122.7(8) . .
N6 C42 H42 118.7 . .
C41 C42 H42 118.7 . .
C42 N6 C43 117.3(6) . .
C42 N6 Zn1 122.0(5) . .
C43 N6 Zn1 120.7(5) . .
N6 C43 C44 120.5(8) . .
N6 C43 H43 119.8 . .
C44 C43 H43 119.8 . .
C40 C44 C43 120.1(8) . .
C40 C44 H44 120.0 . .
C43 C44 H44 120.0 . .
C46 C45 C50 120.3(7) . .
C46 C45 C20 119.9(6) . .
C50 C45 C20 119.6(6) . .
C45 C46 C47 121.4(8) . .
C45 C46 H46 119.3 . .
C47 C46 H46 119.3 . .
C48 C47 C46 119.1(8) . .
C48 C47 H47 120.5 . .
C46 C47 H47 120.5 . .
C47 C48 C49 119.9(8) . .
C47 C48 O2 125.8(9) . .
C49 C48 O2 114.3(8) . .
C48 C49 C50 120.6(7) . .
C48 C49 H49 119.7 . .
C50 C49 H49 119.7 . .
C45 C50 C49 118.7(8) . .
C45 C50 H50 120.7 . .
C49 C50 H50 120.7 . .
C48 O2 C51 118.6(10) . .
C52 C51 C54 114.7(15) . .
C52 C51 O2 111.1(15) . .
C54 C51 O2 111.5(11) . .
C52 C51 H51 106.3 . .
C54 C51 H51 106.3 . .
O2 C51 H51 106.3 . .
C51 C52 C53 115.8(13) . .
C51 C52 H52A 108.3 . .
C53 C52 H52A 108.3 . .
C51 C52 H52B 108.3 . .
C53 C52 H52B 108.3 . .
H52A C52 H52B 107.4 . .
C52 C53 H53A 109.5 . .
C52 C53 H53B 109.5 . .
H53A C53 H53B 109.5 . .
C52 C53 H53C 109.5 . .
H53A C53 H53C 109.5 . .
H53B C53 H53C 109.5 . .
C51 C54 H54A 109.5 . .
C51 C54 H54B 109.5 . .
H54A C54 H54B 109.5 . .
C51 C54 H54C 109.5 . .
H54A C54 H54C 109.5 . .
H54B C54 H54C 109.5 . .
Cl1 C55 Cl2 114.6(9) . .
Cl1 C55 Cl3 112.6(7) . .
Cl2 C55 Cl3 108.8(7) . .
Cl1 C55 H55 106.8 . .
Cl2 C55 H55 106.8 . .
Cl3 C55 H55 106.8 . .
Cl6 C56 Cl5 109.2(6) . .
Cl6 C56 Cl4 107.3(6) . .
Cl5 C56 Cl4 108.8(6) . .
Cl6 C56 H56 110.5 . .
Cl5 C56 H56 110.5 . .
Cl4 C56 H56 110.5 . .
Cl7 C57 Cl8 123.1(13) . .
Cl7 C57 Cl9 115.6(15) . .
Cl8 C57 Cl9 106.4(14) . .
Cl7 C57 H57 103.0 . .
Cl8 C57 H57 103.0 . .
Cl9 C57 H57 103.0 . .

loop_
_geom_bond_atom_site_label_1
_geom_bond_atom_site_label_2
_geom_bond_distance
_geom_bond_site_symmetry_2
Zn1 N3 2.058(6) .
Zn1 N2 2.061(5) .
Zn1 N1 2.068(5) .
Zn1 N4 2.081(5) .
Zn1 N5 2.360(5) .
Zn1 N6 2.415(6) .
N1 C1 1.355(8) .
N1 C4 1.378(8) .
N2 C9 1.369(9) .
N2 C6 1.367(8) .
N3 C14 1.352(8) .
N3 C11 1.372(9) .
N4 C19 1.364(9) .
N4 C16 1.370(9) .
C1 C20 1.426(9) .
C1 C2 1.460(9) .
C2 C3 1.364(10) .
C2 H2 0.9500 .
C3 C4 1.435(11) .
C3 H3 0.9500 .
C4 C5 1.439(11) .
C5 C21 1.397(10) .
C5 C6 1.420(10) .
C6 C7 1.435(11) .
C7 C8 1.302(11) .
C7 H7 0.9500 .
C8 C9 1.474(10) .
C8 H8 0.9500 .
C9 C10 1.421(9) .
C10 C11 1.414(9) .
C10 C28 1.458(9) .
C11 C12 1.427(10) .
C12 C13 1.347(11) .
C12 H12 0.9500 .
C13 C14 1.443(11) .
C13 H13 0.9500 .
C14 C15 1.402(12) .
C15 C16 1.403(11) .
C15 C38 1.470(10) 2_756
C16 C17 1.455(10) .
C17 C18 1.384(11) .
C17 H17 0.9500 .
C18 C19 1.443(9) .
C18 H18 0.9500 .
C19 C20 1.383(10) .
C20 C45 1.530(10) .
C21 C22 1.212(9) .
C22 C23 1.425(10) .
C23 C24 1.391(12) .
C23 C27 1.441(10) .
C24 C25 1.373(11) .
C24 H24 0.9500 .
C25 N5 1.323(10) 2_645
C25 H25 0.9500 .
N5 C25 1.323(10) 2_655
N5 C26 1.334(9) .
C26 C27 1.400(9) 2_655
C26 H26 0.9500 .
C27 C26 1.400(9) 2_645
C27 H27 0.9500 .
C28 C29 1.383(10) .
C28 C33 1.407(9) .
C29 C30 1.360(13) .
C29 H29 0.9500 .
C30 C31 1.383(13) .
C30 H30 0.9500 .
C31 C32 1.334(12) .
C31 O1 1.366(12) .
C32 C33 1.394(11) .
C32 H32 0.9500 .
C33 H33 0.9500 .
O1 C34 1.312(15) .
C34 C37 1.531(18) .
C34 C35 1.57(2) .
C34 H34 1.0000 .
C35 C36 1.570(18) .
C35 H35A 0.9900 .
C35 H35B 0.9900 .
C36 H36A 0.9800 .
C36 H36B 0.9800 .
C36 H36C 0.9800 .
C37 H37A 0.9800 .
C37 H37B 0.9800 .
C37 H37C 0.9800 .
C38 C39 1.170(11) .
C38 C15 1.470(10) 2_746
C39 C40 1.442(11) .
C40 C41 1.301(13) .
C40 C44 1.348(12) .
C41 C42 1.414(11) .
C41 H41 0.9500 .
C42 N6 1.307(11) .
C42 H42 0.9500 .
N6 C43 1.347(10) .
C43 C44 1.426(10) .
C43 H43 0.9500 .
C44 H44 0.9500 .
C45 C46 1.341(11) .
C45 C50 1.388(10) .
C46 C47 1.414(13) .
C46 H46 0.9500 .
C47 C48 1.368(12) .
C47 H47 0.9500 .
C48 C49 1.382(13) .
C48 O2 1.383(11) .
C49 C50 1.408(13) .
C49 H49 0.9500 .
C50 H50 0.9500 .
O2 C51 1.57(2) .
C51 C52 1.350(18) .
C51 C54 1.48(2) .
C51 H51 1.0000 .
C52 C53 1.462(15) .
C52 H52A 0.9900 .
C52 H52B 0.9900 .
C53 H53A 0.9800 .
C53 H53B 0.9800 .
C53 H53C 0.9800 .
C54 H54A 0.9800 .
C54 H54B 0.9800 .
C54 H54C 0.9800 .
C55 Cl1 1.689(16) .
C55 Cl2 1.709(12) .
C55 Cl3 1.757(14) .
C55 H55 1.0000 .
C56 Cl6 1.760(12) .
C56 Cl5 1.766(11) .
C56 Cl4 1.777(12) .
C56 H56 1.0000 .
C57 Cl7 1.608(19) .
C57 Cl8 1.71(2) .
C57 Cl9 1.83(2) .
C57 H57 1.0000 .
